data_7003824
loop_
_publ_author_name
'Abu-Youssef, Morsy A. M.'
'Escuer, Albert'
'Mautner, Franz A.'
'\"Ohrstr\"om, Lars'

_publ_section_title
;
 An unusual 3D-topology and dominant ferromagnetic couplings in two
 Cu(ii)--azide coordination polymers
;
_journal_issue 27
_journal_name_full 'Dalton Transactions'
_journal_page_first 3553
_journal_page_last 3558
_journal_paper_doi 10.1039/b800022k
_journal_year 2008
_chemical_formula_moiety 'C10 H12 Cu3 N22'
_chemical_formula_sum 'C10 H12 Cu3 N22'
_chemical_formula_weight 631.07
_chemical_name_common (Cu3(Methylpyrazine)2(N3)6)n
_chemical_name_systematic
;
?
;
_space_group_IT_number 15
_symmetry_cell_setting monoclinic
_symmetry_space_group_name_Hall '-C 2yc'
_symmetry_space_group_name_H-M 'C 1 2/c 1'
_atom_sites_solution_hydrogens geom
_atom_sites_solution_primary direct
_atom_sites_solution_secondary difmap
_audit_creation_method SHELXL
_cell_angle_alpha 90.00
_cell_angle_beta 98.10(7)
_cell_angle_gamma 90.00
_cell_formula_units_Z 4
_cell_length_a 8.862(3)
_cell_length_b 18.299(7)
_cell_length_c 13.333(5)
_cell_measurement_reflns_used 32
_cell_measurement_temperature 95(2)
_cell_measurement_theta_max 15.6
_cell_measurement_theta_min 7.4
_cell_volume 2140.6(14)
_computing_molecular_graphics 'SHELXTL/PC v.5.03 (Siemens Ind. Aut.)'
_computing_publication_material 'SHELXTL/PC v.5.03 (Siemens Ind. Aut.)'
_computing_structure_refinement 'SHELXL-93 (Sheldrick, 1993)'
_computing_structure_solution 'SHELXS-86 (Sheldrick, 1990)'
_diffrn_ambient_temperature 95(2)
_diffrn_measured_fraction_theta_full 0.99
_diffrn_measured_fraction_theta_max 0.99
_diffrn_measurement_device 'mod. STOE 4-circle diffractometer'
_diffrn_measurement_method \w-scans
_diffrn_radiation_monochromator graphite
_diffrn_radiation_source 'fine-focus sealed tube'
_diffrn_radiation_type MoK\a
_diffrn_radiation_wavelength 0.71069
_diffrn_reflns_av_R_equivalents 0.0248
_diffrn_reflns_av_sigmaI/netI 0.0490
_diffrn_reflns_limit_h_max 11
_diffrn_reflns_limit_h_min -11
_diffrn_reflns_limit_k_max 23
_diffrn_reflns_limit_k_min -23
_diffrn_reflns_limit_l_max 17
_diffrn_reflns_limit_l_min -13
_diffrn_reflns_number 2796
_diffrn_reflns_theta_full 27.00
_diffrn_reflns_theta_max 27.00
_diffrn_reflns_theta_min 2.83
_diffrn_standards_decay_% 2
_diffrn_standards_interval_count 100
_diffrn_standards_interval_time '1 h'
_diffrn_standards_number 3
_exptl_absorpt_coefficient_mu 3.007
_exptl_absorpt_correction_T_max 0.855
_exptl_absorpt_correction_T_min 0.644
_exptl_absorpt_correction_type refdelf
_exptl_absorpt_process_details DIFABS
_exptl_crystal_colour black
_exptl_crystal_density_diffrn 1.958
_exptl_crystal_description irregular
_exptl_crystal_F_000 1252
_exptl_crystal_size_max 0.22
_exptl_crystal_size_mid 0.11
_exptl_crystal_size_min 0.05
_refine_diff_density_max 0.515
_refine_diff_density_min -0.399
_refine_diff_density_rms 0.090
_refine_ls_extinction_method none
_refine_ls_goodness_of_fit_all 1.113
_refine_ls_goodness_of_fit_ref 1.104
_refine_ls_hydrogen_treatment noref
_refine_ls_matrix_type full
_refine_ls_number_parameters 160
_refine_ls_number_reflns 2317
_refine_ls_number_restraints 0
_refine_ls_restrained_S_all 1.124
_refine_ls_restrained_S_gt 1.104
_refine_ls_R_factor_all 0.0372
_refine_ls_R_factor_gt 0.0302
_refine_ls_shift/esd_mean 0.000
_refine_ls_shift/su_max 0.000
_refine_ls_structure_factor_coef Fsqd
_refine_ls_weighting_details 'calc w=1/[\s^2^(Fo^2^)+(0.0118P)^2^+3.9456P] where P=(Fo^2^+2Fc^2^)/3'
_refine_ls_weighting_scheme calc
_refine_ls_wR_factor_all 0.0775
_refine_ls_wR_factor_ref 0.0714
_reflns_number_gt 2039
_reflns_number_total 2320
_reflns_threshold_expression >2sigmaI
_cod_data_source_file b800022k.txt
_cod_data_source_block swe04a
_cod_depositor_comments
;
The following automatic conversions were performed:
'_symmetry_cell_setting' value 'Monoclinic' changed to 'monoclinic'
according to '/home/saulius/struct/CIF-dictionaries/cif_core.dic'
dictionary named 'cif_core.dic' version 2.4.1 from 2010-06-29.

Automatic conversion script
Id: cif_fix_enum 1527 2010-12-29 10:47:43Z saulius 
;
_cod_original_sg_symbol_H-M C2/c
_cod_database_code 7003824

loop_
_symmetry_equiv_pos_as_xyz
'x, y, z'
'-x, y, -z+1/2'
'x+1/2, y+1/2, z'
'-x+1/2, y+1/2, -z+1/2'
'-x, -y, -z'
'x, -y, z-1/2'
'-x+1/2, -y+1/2, -z'
'x+1/2, -y+1/2, z-1/2'

loop_
_atom_site_aniso_label
_atom_site_aniso_U_11
_atom_site_aniso_U_22
_atom_site_aniso_U_33
_atom_site_aniso_U_23
_atom_site_aniso_U_13
_atom_site_aniso_U_12
Cu1 0.0117(2) 0.0111(2) 0.0116(2) 0.00105(13) 0.00259(14) 0.00114(12)
Cu2 0.0090(2) 0.0098(2) 0.0098(2) 0.000 -0.0008(2) 0.000
N11 0.0109(11) 0.0145(11) 0.0125(12) 0.0019(9) 0.0032(9) 0.0016(9)
N12 0.0198(14) 0.0148(12) 0.0232(14) 0.0065(11) 0.0042(11) 0.0025(10)
N13 0.0193(15) 0.035(2) 0.073(3) 0.014(2) 0.020(2) 0.0107(13)
N21 0.0122(11) 0.0147(11) 0.0131(12) 0.0034(10) 0.0031(10) 0.0024(9)
N22 0.032(2) 0.0230(13) 0.0234(15) 0.0118(12) 0.0146(13) 0.0119(12)
N23 0.101(3) 0.046(2) 0.059(3) 0.031(2) 0.062(3) 0.050(2)
N31 0.0159(12) 0.0127(10) 0.0137(12) 0.0013(10) 0.0065(10) 0.0010(9)
N32 0.0197(13) 0.0169(12) 0.0219(14) -0.0019(11) 0.0086(11) -0.0049(10)
N33 0.045(2) 0.029(2) 0.036(2) -0.0131(14) 0.023(2) -0.0070(14)
N1 0.0118(11) 0.0129(11) 0.0118(12) 0.0005(9) 0.0002(10) -0.0003(9)
C1 0.0110(13) 0.0146(12) 0.0109(13) 0.0011(11) 0.0013(11) 0.0009(10)
C2 0.0096(12) 0.0134(12) 0.0118(14) -0.0006(11) -0.0012(11) 0.0010(10)
N2 0.0109(11) 0.0129(10) 0.0098(12) 0.0003(9) 0.0010(9) -0.0001(9)
C3 0.0123(13) 0.0141(13) 0.0133(14) 0.0004(11) 0.0022(12) 0.0026(10)
C4 0.0085(12) 0.0157(12) 0.0139(14) 0.0004(11) -0.0012(11) 0.0012(10)
C5 0.0125(14) 0.0184(14) 0.022(2) -0.0063(12) 0.0000(12) 0.0019(11)

loop_
_atom_site_label
_atom_site_type_symbol
_atom_site_fract_x
_atom_site_fract_y
_atom_site_fract_z
_atom_site_U_iso_or_equiv
_atom_site_thermal_displace_type
_atom_site_occupancy
_atom_site_calc_flag
_atom_site_refinement_flags
_atom_site_disorder_group
Cu1 Cu 0.02568(4) 0.07110(2) 0.44163(3) 0.01139(11) Uani 1 d . .
Cu2 Cu 0.0000 0.17768(2) 0.2500 0.00972(12) Uani 1 d S .
N11 N -0.1094(3) 0.15792(13) 0.3986(2) 0.0125(5) Uani 1 d . .
N12 N -0.2405(3) 0.16461(13) 0.4122(2) 0.0191(6) Uani 1 d . .
N13 N -0.3656(3) 0.1732(2) 0.4221(3) 0.0411(9) Uani 1 d . .
N21 N 0.1315(3) 0.09908(12) 0.3263(2) 0.0132(5) Uani 1 d . .
N22 N 0.2130(3) 0.06021(15) 0.2827(2) 0.0252(6) Uani 1 d . .
N23 N 0.2928(5) 0.0257(2) 0.2428(3) 0.0637(14) Uani 1 d . .
N31 N -0.0939(3) 0.03436(13) 0.5482(2) 0.0137(5) Uani 1 d . .
N32 N -0.1393(3) 0.07587(13) 0.6093(2) 0.0190(5) Uani 1 d . .
N33 N -0.1847(4) 0.1156(2) 0.6638(3) 0.0351(8) Uani 1 d . .
N1 N 0.1865(3) 0.14215(12) 0.5559(2) 0.0123(5) Uani 1 d . .
C1 C 0.3386(3) 0.13343(15) 0.5783(2) 0.0122(6) Uani 1 d . .
C2 C 0.4259(3) 0.18619(14) 0.6357(2) 0.0119(5) Uani 1 d . .
H2 H 0.5312 0.18054 0.6475 0.014 Uiso 1 calc R .
N2 N 0.3638(3) 0.24451(12) 0.6743(2) 0.0112(5) Uani 1 d . .
C3 C 0.2114(3) 0.25193(15) 0.6542(2) 0.0132(6) Uani 1 d . .
H3 H 0.1638 0.29124 0.6809 0.016 Uiso 1 calc R .
C4 C 0.1252(3) 0.20111(15) 0.5937(2) 0.0130(6) Uani 1 d . .
H4 H 0.0206 0.20834 0.5788 0.016 Uiso 1 calc R .
C5 C 0.4111(3) 0.0671(2) 0.5404(2) 0.0179(6) Uani 1 d . .
H5A H 0.5093 0.0596 0.5796 0.021 Uiso 1 calc R .
H5B H 0.4227 0.0739 0.4705 0.021 Uiso 1 calc R .
H5C H 0.3478 0.0253 0.5468 0.021 Uiso 1 calc R .

loop_
_atom_type_symbol
_atom_type_description
_atom_type_scat_dispersion_real
_atom_type_scat_dispersion_imag
_atom_type_scat_source
C C 0.0033 0.0016 'International Tables Vol C Tables 4.2.6.8 and 6.1.1.4'
H H 0.0000 0.0000 'International Tables Vol C Tables 4.2.6.8 and 6.1.1.4'
N N 0.0061 0.0033 'International Tables Vol C Tables 4.2.6.8 and 6.1.1.4'
Cu Cu 0.3201 1.2651 'International Tables Vol C Tables 4.2.6.8 and 6.1.1.4'

loop_
_geom_angle_atom_site_label_1
_geom_angle_atom_site_label_2
_geom_angle_atom_site_label_3
_geom_angle
_geom_angle_site_symmetry_1
_geom_angle_site_symmetry_3
_geom_angle_publ_flag
N21 Cu1 N31 173.60(10) . . yes
N21 Cu1 N31 97.42(10) . 5_556 yes
N31 Cu1 N31 79.36(11) . 5_556 yes
N21 Cu1 N11 84.42(10) . . yes
N31 Cu1 N11 96.51(10) . . yes
N31 Cu1 N11 158.19(10) 5_556 . yes
N21 Cu1 N1 92.90(10) . . yes
N31 Cu1 N1 93.40(10) . . yes
N31 Cu1 N1 109.82(10) 5_556 . yes
N11 Cu1 N1 91.73(10) . . yes
N21 Cu2 N21 89.87(14) 2 . yes
N21 Cu2 N2 178.73(10) 2 7_556 yes
N21 Cu2 N2 89.34(10) . 7_556 yes
N21 Cu2 N2 89.34(10) 2 8_455 yes
N21 Cu2 N2 178.73(10) . 8_455 yes
N2 Cu2 N2 91.47(14) 7_556 8_455 yes
N21 Cu2 N11 75.22(9) 2 2 yes
N21 Cu2 N11 92.15(9) . 2 yes
N2 Cu2 N11 103.82(9) 7_556 2 yes
N2 Cu2 N11 88.61(9) 8_455 2 yes
N21 Cu2 N11 92.15(9) 2 . yes
N21 Cu2 N11 75.22(9) . . yes
N2 Cu2 N11 88.61(9) 7_556 . yes
N2 Cu2 N11 103.82(9) 8_455 . yes
N11 Cu2 N11 162.32(11) 2 . yes
N12 N11 Cu1 125.5(2) . . yes
N12 N11 Cu2 129.1(2) . . yes
Cu1 N11 Cu2 93.55(10) . . yes
N13 N12 N11 177.1(3) . . yes
N22 N21 Cu1 126.7(2) . . yes
N22 N21 Cu2 120.8(2) . . yes
Cu1 N21 Cu2 105.72(11) . . yes
N23 N22 N21 177.7(4) . . yes
N32 N31 Cu1 121.3(2) . . yes
N32 N31 Cu1 132.2(2) . 5_556 yes
Cu1 N31 Cu1 100.64(11) . 5_556 yes
N33 N32 N31 177.8(4) . . yes
C4 N1 C1 117.3(2) . . ?
C4 N1 Cu1 116.9(2) . . ?
C1 N1 Cu1 125.4(2) . . ?
N1 C1 C2 119.9(3) . . ?
N1 C1 C5 119.1(2) . . ?
C2 C1 C5 121.0(3) . . ?
N2 C2 C1 122.4(3) . . ?
N2 C2 H2 118.8 . . ?
C1 C2 H2 118.8 . . ?
C2 N2 C3 117.4(2) . . ?
C2 N2 Cu2 120.0(2) . 7_556 ?
C3 N2 Cu2 122.4(2) . 7_556 ?
N2 C3 C4 120.2(3) . . ?
N2 C3 H3 119.9 . . ?
C4 C3 H3 119.9 . . ?
N1 C4 C3 122.7(3) . . ?
N1 C4 H4 118.7 . . ?
C3 C4 H4 118.7 . . ?
C1 C5 H5A 109.5 . . ?
C1 C5 H5B 109.5 . . ?
C1 C5 H5C 109.5 . . ?
H5A C5 H5B 109.5 . . ?
H5A C5 H5C 109.5 . . ?
H5B C5 H5C 109.5 . . ?

loop_
_geom_bond_atom_site_label_1
_geom_bond_atom_site_label_2
_geom_bond_distance
_geom_bond_site_symmetry_2
_geom_bond_publ_flag
Cu1 N21 1.978(3) . yes
Cu1 N31 2.005(3) . yes
Cu1 N31 2.021(2) 5_556 yes
Cu1 N11 2.023(2) . yes
Cu1 N1 2.331(3) . yes
Cu2 N21 2.032(2) 2 yes
Cu2 N21 2.032(2) . yes
Cu2 N2 2.040(2) 7_556 yes
Cu2 N2 2.040(2) 8_455 yes
Cu2 N11 2.353(3) 2 yes
Cu2 N11 2.353(3) . yes
N11 N12 1.207(4) . yes
N12 N13 1.145(4) . yes
N21 N22 1.218(4) . yes
N22 N23 1.135(4) . yes
N31 N32 1.222(4) . yes
N31 Cu1 2.021(2) 5_556 ?
N32 N33 1.141(4) . yes
N1 C4 1.338(4) . ?
N1 C1 1.348(4) . ?
C1 C2 1.396(4) . ?
C1 C5 1.493(4) . ?
C2 N2 1.337(4) . ?
C2 H2 0.93 . ?
N2 C3 1.346(4) . ?
C3 C4 1.387(4) . ?
C3 H3 0.93 . ?
C4 H4 0.93 . ?
C5 H5A 0.96 . ?
C5 H5B 0.96 . ?
C5 H5C 0.96 . ?

loop_
_geom_torsion_atom_site_label_1
_geom_torsion_atom_site_label_2
_geom_torsion_atom_site_label_3
_geom_torsion_atom_site_label_4
_geom_torsion
_geom_torsion_site_symmetry_1
_geom_torsion_site_symmetry_2
_geom_torsion_site_symmetry_3
_geom_torsion_site_symmetry_4
_geom_torsion_publ_flag
N21 Cu1 N11 N12 152.5(3) . . . . ?
N31 Cu1 N11 N12 -21.1(3) . . . . ?
N31 Cu1 N11 N12 56.5(4) 5_556 . . . ?
N1 Cu1 N11 N12 -114.7(3) . . . . ?
N31 Cu1 N11 Cu2 -88.6(3) 5_556 . . . ?
N21 Cu2 N11 N12 -61.3(3) 2 . . . ?
N21 Cu2 N11 N12 -150.6(3) . . . . ?
N2 Cu2 N11 N12 119.7(3) 7_556 . . . ?
N2 Cu2 N11 N12 28.6(3) 8_455 . . . ?
N11 Cu2 N11 N12 -105.0(2) 2 . . . ?
N11 Cu2 N11 Cu1 38.1(4) 2 . . . ?
N31 Cu1 N21 N22 -1.6(3) 5_556 . . . ?
N11 Cu1 N21 N22 -159.7(3) . . . . ?
N21 Cu2 N21 N22 68.5(2) 2 . . . ?
N2 Cu2 N21 N22 -110.5(3) 7_556 . . . ?
N11 Cu2 N21 N22 -6.7(2) 2 . . . ?
N11 Cu2 N21 N22 160.8(3) . . . . ?
N31 Cu1 N31 N32 156.2(3) 5_556 . . . ?
N11 Cu1 N31 N32 -45.5(2) . . . . ?
N1 Cu1 N31 N32 46.7(2) . . . . ?
N21 Cu1 N1 C4 111.3(2) . . . . ?
N31 Cu1 N1 C4 -69.9(2) . . . . ?
N31 Cu1 N1 C4 -149.8(2) 5_556 . . . ?
N11 Cu1 N1 C4 26.8(2) . . . . ?
N21 Cu1 N1 C1 -60.9(2) . . . . ?
N31 Cu1 N1 C1 117.9(2) . . . . ?
N31 Cu1 N1 C1 38.0(2) 5_556 . . . ?
N11 Cu1 N1 C1 -145.4(2) . . . . ?
C4 N1 C1 C2 -2.2(4) . . . . ?
Cu1 N1 C1 C2 170.0(2) . . . . ?
C4 N1 C1 C5 178.1(3) . . . . ?
Cu1 N1 C1 C5 -9.8(4) . . . . ?
N1 C1 C2 N2 3.2(4) . . . . ?
C5 C1 C2 N2 -177.1(3) . . . . ?
C1 C2 N2 C3 -1.3(4) . . . . ?
C1 C2 N2 Cu2 -176.3(2) . . . 7_556 ?
C2 N2 C3 C4 -1.4(4) . . . . ?
Cu2 N2 C3 C4 173.5(2) 7_556 . . . ?
C1 N1 C4 C3 -0.5(4) . . . . ?
Cu1 N1 C4 C3 -173.3(2) . . . . ?
N2 C3 C4 N1 2.3(5) . . . . ?
